data_4115582
loop_
_publ_author_name
'Joseph M. Mahoney'
'Alicia M. Beatty'
'Bradley D. Smith'

_publ_section_title
;
 Selective Recognition of an Alkali Halide Contact Ion-Pair
;
_journal_name_full 'Journal of the American Chemical Society'
_journal_page_first 5847
_journal_page_last 5848
_journal_paper_doi 10.1021/ja0156082
_journal_volume 123
_journal_year 2001
_chemical_formula_sum 'C38.6 H56.2 N4 O8.4'
_chemical_formula_weight 710.68
_chemical_name_systematic
;
  ?
;
_space_group_IT_number 61
_symmetry_cell_setting orthorhombic
_symmetry_space_group_name_Hall '-P 2ac 2ab'
_symmetry_space_group_name_H-M 'P b c a'
_atom_sites_solution_hydrogens 'difmap, except methyl H'
_atom_sites_solution_primary direct
_atom_sites_solution_secondary difmap
_audit_creation_method SHELXL-97
_cell_angle_alpha 90.00
_cell_angle_beta 90.00
_cell_angle_gamma 90.00
_cell_formula_units_Z 8
_cell_length_a 9.4344(9)
_cell_length_b 27.089(3)
_cell_length_c 30.133(3)
_cell_measurement_temperature 170(2)
_cell_volume 7701.0(14)
_computing_cell_refinement 'Bruker SMART'
_computing_data_collection 'Bruker SMART'
_computing_data_reduction 'Bruker SHELXTL'
_computing_molecular_graphics 'Bruker SHELXTL'
_computing_publication_material 'Bruker SHELXTL'
_computing_structure_refinement 'SHELXL-97 (Sheldrick, 1997)'
_computing_structure_solution 'SHELXS-97 (Sheldrick, 1990)'
_diffrn_ambient_temperature 170(2)
_diffrn_measured_fraction_theta_full 0.999
_diffrn_measured_fraction_theta_max 0.999
_diffrn_measurement_device_type 'CCD area detector'
_diffrn_measurement_method 'phi and omega scans'
_diffrn_radiation_monochromator graphite
_diffrn_radiation_source 'fine-focus sealed tube'
_diffrn_radiation_type MoK\a
_diffrn_radiation_wavelength 0.71073
_diffrn_reflns_av_R_equivalents 0.1701
_diffrn_reflns_av_sigmaI/netI 0.1513
_diffrn_reflns_limit_h_max 11
_diffrn_reflns_limit_h_min -10
_diffrn_reflns_limit_k_max 31
_diffrn_reflns_limit_k_min -31
_diffrn_reflns_limit_l_max 35
_diffrn_reflns_limit_l_min -23
_diffrn_reflns_number 36567
_diffrn_reflns_theta_full 24.70
_diffrn_reflns_theta_max 24.70
_diffrn_reflns_theta_min 1.50
_exptl_absorpt_coefficient_mu 0.086
_exptl_absorpt_correction_T_max 0.9974
_exptl_absorpt_correction_T_min 0.9630
_exptl_absorpt_correction_type none
_exptl_absorpt_process_details SADABS
_exptl_crystal_colour colorless
_exptl_crystal_density_diffrn 1.226
_exptl_crystal_description needle
_exptl_crystal_F_000 3064
_exptl_crystal_size_max 0.44
_exptl_crystal_size_mid 0.15
_exptl_crystal_size_min 0.03
_refine_diff_density_max 0.377
_refine_diff_density_min -0.310
_refine_diff_density_rms 0.083
_refine_ls_extinction_method none
_refine_ls_goodness_of_fit_ref 1.033
_refine_ls_hydrogen_treatment constr
_refine_ls_matrix_type full
_refine_ls_number_parameters 495
_refine_ls_number_reflns 6546
_refine_ls_number_restraints 0
_refine_ls_restrained_S_all 1.033
_refine_ls_R_factor_all 0.1753
_refine_ls_R_factor_gt 0.0664
_refine_ls_shift/su_max 0.813
_refine_ls_shift/su_mean 0.041
_refine_ls_structure_factor_coef Fsqd
_refine_ls_weighting_details 'calc w=1/[\s^2^(Fo^2^)+(0.0600P)^2^+0.0000P] where P=(Fo^2^+2Fc^2^)/3'
_refine_ls_weighting_scheme calc
_refine_ls_wR_factor_gt 0.1268
_refine_ls_wR_factor_ref 0.1761
_reflns_number_gt 2889
_reflns_number_total 6546
_reflns_threshold_expression >2sigma(I)
_cod_data_source_file ja0156082_1.cif
_cod_data_source_block compound_2
_cod_original_cell_volume 7700.9(13)
_cod_original_formula_sum 'C38.60 H56.20 N4 O8.40'
_cod_database_code 4115582

loop_
_symmetry_equiv_pos_as_xyz
'x, y, z'
'-x+1/2, -y, z+1/2'
'-x, y+1/2, -z+1/2'
'x+1/2, -y+1/2, -z'
'-x, -y, -z'
'x-1/2, y, -z-1/2'
'x, -y-1/2, z-1/2'
'-x-1/2, y-1/2, z'

loop_
_atom_site_label
_atom_site_type_symbol
_atom_site_fract_x
_atom_site_fract_y
_atom_site_fract_z
_atom_site_U_iso_or_equiv
_atom_site_adp_type
_atom_site_occupancy
_atom_site_symmetry_multiplicity
_atom_site_calc_flag
_atom_site_refinement_flags
O1 O 0.6375(3) -0.00602(10) 0.06332(10) 0.0368(8) Uani 1 1 d .
N1 N 0.7043(3) -0.09331(12) 0.01250(12) 0.0293(9) Uani 1 1 d .
C1 C 0.5607(4) -0.07113(16) 0.01525(16) 0.0357(12) Uani 1 1 d .
H1A H 0.4856 -0.1059 0.0130 0.043 Uiso 1 1 d R
H1B H 0.5404 -0.0489 -0.0131 0.043 Uiso 1 1 d R
O1W O 0.8427(3) -0.09751(10) 0.10128(10) 0.0480(9) Uani 1 1 d .
H1W H 0.8977 -0.0663 0.1117 0.058 Uiso 1 1 d R
H2W H 0.8394 -0.0971 0.0725 0.058 Uiso 1 1 d R
C1S C 0.9704(11) -0.2186(3) 0.1316(3) 0.088(4) Uani 0.60 1 d P
H1SA H 0.9644 -0.2468 0.1509 0.106 Uiso 0.60 1 d PR
H1SB H 0.9512 -0.2286 0.1017 0.106 Uiso 0.60 1 d PR
H1SC H 1.0638 -0.2048 0.1333 0.106 Uiso 0.60 1 d PR
O1S O 0.8664(3) -0.18339(12) 0.14510(10) 0.0461(9) Uani 1 1 d .
H1S H 0.8898 -0.1498 0.1248 0.055 Uiso 1 1 d R
H2S H 0.9390 -0.2085 0.1383 0.055 Uiso 0.60 1 d PR
O2 O 0.8799(3) 0.01183(10) 0.11557(10) 0.0415(8) Uani 1 1 d .
N2 N 1.1237(3) -0.03989(12) 0.15333(12) 0.0314(9) Uani 1 1 d .
C2 C 0.5365(4) -0.04403(16) 0.05824(17) 0.0398(13) Uani 1 1 d .
H2A H 0.5404 -0.0691 0.0847 0.048 Uiso 1 1 d R
H2B H 0.4334 -0.0303 0.0590 0.048 Uiso 1 1 d R
O2W O 1.1366(9) -0.2382(3) 0.1204(4) 0.102(4) Uani 0.40 1 d P
H3W H 1.0837 -0.2394 0.1454 0.122 Uiso 0.40 1 d PR
H4W H 1.1097 -0.2602 0.1030 0.122 Uiso 0.40 1 d PR
O3 O 1.2018(3) -0.09631(11) 0.06906(11) 0.0421(9) Uani 1 1 d .
N3 N 0.8872(3) -0.17453(12) 0.24703(12) 0.0310(9) Uani 1 1 d .
H3 H 0.8602 -0.1737 0.2169 0.037 Uiso 1 1 d R
C3 C 0.6297(5) 0.01619(18) 0.10593(16) 0.0458(13) Uani 1 1 d .
H3A H 0.5434 0.0428 0.1083 0.055 Uiso 1 1 d R
H3B H 0.6103 -0.0112 0.1286 0.055 Uiso 1 1 d R
N4 N 0.6017(3) -0.24453(13) 0.11809(13) 0.0353(10) Uani 1 1 d .
H4 H 0.6828 -0.2257 0.1355 0.042 Uiso 1 1 d R
O4 O 1.0092(3) -0.11034(11) -0.01726(12) 0.0537(10) Uani 1 1 d .
C4 C 0.7637(5) 0.04470(16) 0.11391(16) 0.0430(13) Uani 1 1 d .
H4A H 0.7525 0.0667 0.1426 0.052 Uiso 1 1 d R
H4B H 0.7749 0.0718 0.0900 0.052 Uiso 1 1 d R
O5 O 0.8216(3) -0.20162(10) 0.31587(11) 0.0393(8) Uani 1 1 d .
C5 C 1.0100(5) 0.03666(16) 0.12358(16) 0.0410(13) Uani 1 1 d .
H5A H 1.0185 0.0675 0.0978 0.049 Uiso 1 1 d R
H5B H 1.0141 0.0577 0.1543 0.049 Uiso 1 1 d R
O6 O 0.4518(3) -0.30890(11) 0.13382(11) 0.0519(10) Uani 1 1 d .
C6 C 1.1296(4) 0.00070(15) 0.12138(16) 0.0384(12) Uani 1 1 d .
H6A H 1.2277 0.0227 0.1230 0.046 Uiso 1 1 d R
H6B H 1.1414 -0.0139 0.0889 0.046 Uiso 1 1 d R
C7 C 1.2453(5) -0.07333(17) 0.14633(16) 0.0406(13) Uani 1 1 d .
H7A H 1.3374 -0.0515 0.1349 0.049 Uiso 1 1 d R
H7B H 1.2692 -0.0839 0.1806 0.049 Uiso 1 1 d R
C8 C 1.2196(5) -0.11359(17) 0.11343(17) 0.0424(13) Uani 1 1 d .
H8A H 1.1245 -0.1364 0.1226 0.051 Uiso 1 1 d R
H8B H 1.3156 -0.1374 0.1136 0.051 Uiso 1 1 d R
C9 C 1.1847(5) -0.13652(17) 0.03978(17) 0.0477(14) Uani 1 1 d .
H9A H 1.0876 -0.1578 0.0458 0.057 Uiso 1 1 d R
H9B H 1.2918 -0.1603 0.0408 0.057 Uiso 1 1 d R
C10 C 1.1557(5) -0.11915(18) -0.00723(17) 0.0479(14) Uani 1 1 d .
H10A H 1.2202 -0.0837 -0.0096 0.057 Uiso 1 1 d R
H10B H 1.2012 -0.1470 -0.0307 0.057 Uiso 1 1 d R
C11 C 0.9592(4) -0.06543(16) -0.00097(17) 0.0421(13) Uani 1 1 d .
H11A H 1.0153 -0.0348 -0.0183 0.051 Uiso 1 1 d R
H11B H 0.9841 -0.0682 0.0371 0.051 Uiso 1 1 d R
C12 C 0.8018(4) -0.05860(15) -0.01082(15) 0.0335(12) Uani 1 1 d .
H12A H 0.7819 -0.0590 -0.0474 0.040 Uiso 1 1 d R
H12B H 0.7696 -0.0220 -0.0004 0.040 Uiso 1 1 d R
C13 C 1.1233(5) -0.02151(16) 0.19899(15) 0.0414(13) Uani 1 1 d .
H13A H 1.2261 -0.0005 0.2059 0.050 Uiso 1 1 d R
H13B H 1.0443 0.0092 0.2002 0.050 Uiso 1 1 d R
C14 C 1.0967(4) -0.06024(15) 0.23343(15) 0.0302(11) Uani 1 1 d .
C15 C 1.0057(4) -0.09979(14) 0.22546(15) 0.0271(11) Uani 1 1 d .
H15 H 0.9632 -0.1052 0.1910 0.032 Uiso 1 1 d R
C16 C 0.9755(4) -0.13419(15) 0.25865(16) 0.0269(11) Uani 1 1 d .
C17 C 1.0369(4) -0.12900(15) 0.30049(15) 0.0285(11) Uani 1 1 d .
H17 H 1.0024 -0.1532 0.3268 0.034 Uiso 1 1 d R
C18 C 1.1281(4) -0.08978(15) 0.30792(15) 0.0318(11) Uani 1 1 d .
H18 H 1.1765 -0.0884 0.3405 0.038 Uiso 1 1 d R
C19 C 1.1591(4) -0.05598(16) 0.27542(16) 0.0332(12) Uani 1 1 d .
H19 H 1.2224 -0.0226 0.2775 0.040 Uiso 1 1 d R
C20 C 0.8162(4) -0.20553(15) 0.27521(17) 0.0299(11) Uani 1 1 d .
C21 C 0.7296(4) -0.24550(14) 0.25368(15) 0.0269(11) Uani 1 1 d .
C22 C 0.6961(4) -0.28685(15) 0.27964(15) 0.0317(12) Uani 1 1 d .
H22 H 0.7332 -0.2836 0.3165 0.038 Uiso 1 1 d R
C23 C 0.6125(4) -0.32512(15) 0.26295(16) 0.0319(12) Uani 1 1 d .
C24 C 0.5652(4) -0.32117(15) 0.21934(16) 0.0336(12) Uani 1 1 d .
H24 H 0.5095 -0.3479 0.2017 0.040 Uiso 1 1 d R
C25 C 0.5986(4) -0.28062(15) 0.19283(15) 0.0295(11) Uani 1 1 d .
C26 C 0.6815(4) -0.24256(15) 0.21043(15) 0.0285(11) Uani 1 1 d .
H26 H 0.7046 -0.2088 0.1883 0.034 Uiso 1 1 d R
C27 C 0.5427(5) -0.27980(16) 0.14547(16) 0.0356(12) Uani 1 1 d .
C28 C 0.5662(4) -0.23330(16) 0.07373(15) 0.0322(11) Uani 1 1 d .
C29 C 0.6372(4) -0.19343(15) 0.05398(15) 0.0306(11) Uani 1 1 d .
H29 H 0.7102 -0.1708 0.0740 0.037 Uiso 1 1 d R
C30 C 0.6124(4) -0.18044(16) 0.01003(15) 0.0338(12) Uani 1 1 d .
C31 C 0.5125(5) -0.20597(18) -0.01354(18) 0.0547(15) Uani 1 1 d .
H31 H 0.4989 -0.2001 -0.0469 0.066 Uiso 1 1 d R
C32 C 0.4420(6) -0.2459(2) 0.00604(19) 0.0681(17) Uani 1 1 d .
H32 H 0.3629 -0.2637 -0.0142 0.082 Uiso 1 1 d R
C33 C 0.4667(5) -0.26003(18) 0.04960(18) 0.0539(15) Uani 1 1 d .
H33 H 0.4142 -0.2933 0.0631 0.065 Uiso 1 1 d R
C34 C 0.6972(5) -0.13958(15) -0.01254(15) 0.0355(12) Uani 1 1 d .
H34A H 0.8051 -0.1564 -0.0154 0.043 Uiso 1 1 d R
H34B H 0.6437 -0.1396 -0.0426 0.043 Uiso 1 1 d R
C35 C 0.5681(5) -0.36811(16) 0.29272(17) 0.0409(13) Uani 1 1 d .
C36 C 0.449(3) -0.3494(7) 0.3214(10) 0.103(9) Uani 0.55 1 d P
H36A H 0.4859 -0.3200 0.3348 0.123 Uiso 0.55 1 d PR
H36B H 0.3608 -0.3419 0.3068 0.123 Uiso 0.55 1 d PR
H36C H 0.4325 -0.3739 0.3439 0.123 Uiso 0.55 1 d PR
C36A C 0.429(4) -0.3658(13) 0.3046(17) 0.32(4) Uani 0.45 1 d P
H36D H 0.4224 -0.3381 0.3243 0.386 Uiso 0.45 1 d PR
H36E H 0.3761 -0.3589 0.2780 0.386 Uiso 0.45 1 d PR
H36F H 0.3903 -0.3945 0.3188 0.386 Uiso 0.45 1 d PR
C37A C 0.5821(19) -0.4178(7) 0.2599(7) 0.072(6) Uani 0.45 1 d P
H37A H 0.6693 -0.4177 0.2434 0.086 Uiso 0.45 1 d PR
H37B H 0.5754 -0.4478 0.2768 0.086 Uiso 0.45 1 d PR
H37C H 0.5037 -0.4158 0.2396 0.086 Uiso 0.45 1 d PR
C37 C 0.5046(15) -0.4130(5) 0.2712(5) 0.061(4) Uani 0.55 1 d P
H37D H 0.4089 -0.4162 0.2816 0.074 Uiso 0.55 1 d PR
H37E H 0.5043 -0.4086 0.2396 0.074 Uiso 0.55 1 d PR
H37F H 0.5568 -0.4423 0.2786 0.074 Uiso 0.55 1 d PR
C38 C 0.6828(6) -0.3840(2) 0.3238(2) 0.087(2) Uani 1 1 d .
H38A H 0.6950 -0.3594 0.3464 0.105 Uiso 1 1 d R
H38B H 0.6583 -0.4149 0.3373 0.105 Uiso 1 1 d R
H38C H 0.7695 -0.3877 0.3074 0.105 Uiso 1 1 d R

loop_
_atom_site_aniso_label
_atom_site_aniso_U_11
_atom_site_aniso_U_22
_atom_site_aniso_U_33
_atom_site_aniso_U_23
_atom_site_aniso_U_13
_atom_site_aniso_U_12
O1 0.0327(18) 0.0380(18) 0.040(2) 0.0006(17) 0.0057(17) 0.0028(15)
N1 0.028(2) 0.023(2) 0.036(2) 0.0002(19) 0.0035(18) 0.0008(17)
C1 0.027(3) 0.034(3) 0.046(3) 0.007(3) -0.004(2) 0.005(2)
O1W 0.063(2) 0.0380(19) 0.043(2) -0.0005(17) 0.0162(18) -0.0058(17)
C1S 0.120(10) 0.064(7) 0.081(9) 0.004(6) 0.019(8) -0.038(7)
O1S 0.044(2) 0.048(2) 0.047(2) 0.0056(18) 0.0004(18) -0.0162(17)
O2 0.0371(18) 0.0379(18) 0.049(2) 0.0006(17) 0.0007(17) 0.0052(17)
N2 0.029(2) 0.032(2) 0.033(2) 0.006(2) 0.000(2) -0.0018(18)
C2 0.026(3) 0.032(3) 0.061(4) 0.007(3) 0.011(3) 0.004(2)
O2W 0.059(6) 0.053(6) 0.194(12) 0.067(7) -0.085(7) -0.025(5)
O3 0.0416(19) 0.043(2) 0.042(2) 0.0061(19) 0.0017(17) 0.0016(16)
N3 0.030(2) 0.032(2) 0.031(2) 0.007(2) -0.0087(19) -0.0073(19)
C3 0.047(3) 0.047(3) 0.044(3) -0.005(3) 0.011(3) 0.014(3)
N4 0.029(2) 0.040(2) 0.037(3) 0.001(2) -0.006(2) -0.0096(19)
O4 0.043(2) 0.049(2) 0.069(3) -0.002(2) -0.0018(19) -0.0016(17)
C4 0.049(3) 0.037(3) 0.043(3) -0.005(3) 0.001(3) 0.014(3)
O5 0.0449(19) 0.0375(19) 0.035(2) 0.0039(18) 0.0018(18) -0.0098(15)
C5 0.047(3) 0.032(3) 0.044(3) 0.000(2) -0.008(3) -0.003(3)
O6 0.057(2) 0.049(2) 0.050(2) 0.0030(18) -0.0092(19) -0.0325(18)
C6 0.036(3) 0.037(3) 0.043(3) 0.008(3) 0.004(3) -0.005(2)
C7 0.029(3) 0.054(3) 0.039(3) 0.009(3) 0.004(2) 0.002(2)
C8 0.033(3) 0.044(3) 0.050(4) 0.007(3) 0.009(3) 0.010(2)
C9 0.045(3) 0.044(3) 0.054(4) -0.003(3) -0.002(3) 0.004(3)
C10 0.026(3) 0.064(3) 0.054(4) 0.000(3) 0.001(3) 0.010(2)
C11 0.040(3) 0.034(3) 0.053(4) -0.004(3) 0.015(3) 0.000(2)
C12 0.031(3) 0.033(3) 0.037(3) 0.005(2) 0.008(2) -0.003(2)
C13 0.058(3) 0.032(3) 0.034(3) 0.001(3) 0.002(3) -0.018(2)
C14 0.028(3) 0.028(3) 0.034(3) -0.002(2) 0.004(2) -0.002(2)
C15 0.026(2) 0.026(2) 0.029(3) 0.000(2) 0.003(2) -0.001(2)
C16 0.018(2) 0.024(2) 0.038(3) -0.003(2) -0.001(2) -0.004(2)
C17 0.024(2) 0.030(3) 0.031(3) -0.002(2) 0.003(2) 0.004(2)
C18 0.027(2) 0.034(3) 0.034(3) -0.007(2) -0.003(2) -0.001(2)
C19 0.032(3) 0.030(3) 0.037(3) 0.000(3) 0.003(2) -0.004(2)
C20 0.027(3) 0.027(3) 0.035(3) 0.006(3) -0.003(3) 0.003(2)
C21 0.021(2) 0.024(2) 0.036(3) 0.002(2) -0.002(2) 0.000(2)
C22 0.024(2) 0.029(3) 0.041(3) 0.006(2) -0.005(2) 0.000(2)
C23 0.022(2) 0.029(3) 0.045(3) 0.004(2) -0.002(2) 0.001(2)
C24 0.025(2) 0.026(3) 0.050(4) 0.003(3) -0.002(2) -0.004(2)
C25 0.020(2) 0.029(3) 0.039(3) 0.001(2) -0.002(2) -0.001(2)
C26 0.022(2) 0.029(3) 0.035(3) 0.001(2) 0.006(2) -0.002(2)
C27 0.031(3) 0.033(3) 0.042(3) 0.000(3) 0.003(3) -0.006(2)
C28 0.031(3) 0.035(3) 0.031(3) -0.002(2) -0.002(2) -0.001(2)
C29 0.026(2) 0.031(3) 0.035(3) -0.005(2) 0.000(2) -0.005(2)
C30 0.035(3) 0.033(3) 0.034(3) -0.008(3) -0.004(3) 0.000(2)
C31 0.066(4) 0.054(3) 0.044(4) 0.009(3) -0.015(3) -0.022(3)
C32 0.081(4) 0.071(4) 0.052(4) 0.010(3) -0.033(3) -0.038(3)
C33 0.061(4) 0.053(3) 0.047(4) 0.010(3) -0.020(3) -0.027(3)
C34 0.041(3) 0.032(3) 0.034(3) -0.003(2) -0.002(2) -0.005(2)
C35 0.028(3) 0.031(3) 0.063(4) 0.020(3) -0.007(3) -0.009(2)
C36 0.078(15) 0.033(6) 0.198(19) 0.052(9) 0.123(14) 0.028(7)
C36A 0.078(19) 0.32(5) 0.57(8) 0.38(5) 0.09(3) 0.03(3)
C37A 0.103(16) 0.035(8) 0.078(13) 0.037(8) 0.037(11) -0.003(11)
C37 0.080(12) 0.047(8) 0.057(11) -0.003(7) 0.000(9) -0.026(9)
C38 0.072(4) 0.076(4) 0.115(6) 0.060(4) -0.038(4) -0.034(3)

loop_
_atom_type_symbol
_atom_type_description
_atom_type_scat_dispersion_real
_atom_type_scat_dispersion_imag
_atom_type_scat_source
C C 0.0033 0.0016 'International Tables Vol C Tables 4.2.6.8 and 6.1.1.4'
H H 0.0000 0.0000 'International Tables Vol C Tables 4.2.6.8 and 6.1.1.4'
N N 0.0061 0.0033 'International Tables Vol C Tables 4.2.6.8 and 6.1.1.4'
O O 0.0106 0.0060 'International Tables Vol C Tables 4.2.6.8 and 6.1.1.4'

loop_
_geom_angle_atom_site_label_1
_geom_angle_atom_site_label_2
_geom_angle_atom_site_label_3
_geom_angle
C2 O1 C3 111.9(3)
C34 N1 C1 109.4(3)
C34 N1 C12 109.0(3)
C1 N1 C12 109.5(3)
N1 C1 C2 112.5(4)
O1S C1S O2W 154.7(7)
C4 O2 C5 112.2(3)
C6 N2 C13 111.3(3)
C6 N2 C7 109.7(3)
C13 N2 C7 110.2(4)
O1 C2 C1 110.3(4)
C9 O3 C8 110.2(3)
C20 N3 C16 127.4(4)
O1 C3 C4 108.6(4)
C27 N4 C28 128.3(4)
C11 O4 C10 113.4(3)
O2 C4 C3 109.6(4)
O2 C5 C6 109.7(3)
N2 C6 C5 115.6(4)
N2 C7 C8 114.7(4)
O3 C8 C7 113.7(4)
O3 C9 C10 111.4(4)
O4 C10 C9 115.0(4)
O4 C11 C12 111.5(4)
N1 C12 C11 115.6(3)
N2 C13 C14 114.5(4)
C15 C14 C19 118.6(4)
C15 C14 C13 121.5(4)
C19 C14 C13 119.9(4)
C14 C15 C16 121.0(4)
C17 C16 C15 119.7(4)
C17 C16 N3 123.0(4)
C15 C16 N3 117.2(4)
C18 C17 C16 118.8(4)
C19 C18 C17 121.9(4)
C18 C19 C14 120.0(4)
O5 C20 N3 123.0(4)
O5 C20 C21 120.9(4)
N3 C20 C21 116.1(4)
C26 C21 C22 119.9(4)
C26 C21 C20 122.9(4)
C22 C21 C20 117.2(4)
C23 C22 C21 121.3(4)
C24 C23 C22 117.7(4)
C24 C23 C35 121.7(4)
C22 C23 C35 120.6(4)
C23 C24 C25 121.9(4)
C24 C25 C26 119.4(4)
C24 C25 C27 118.0(4)
C26 C25 C27 122.6(4)
C21 C26 C25 119.9(4)
O6 C27 N4 124.1(4)
O6 C27 C25 120.4(4)
N4 C27 C25 115.5(4)
C33 C28 C29 120.1(4)
C33 C28 N4 122.9(4)
C29 C28 N4 117.0(4)
C30 C29 C28 121.2(4)
C31 C30 C29 118.9(4)
C31 C30 C34 119.8(4)
C29 C30 C34 121.3(4)
C30 C31 C32 119.9(5)
C33 C32 C31 122.2(5)
C32 C33 C28 117.7(4)
N1 C34 C30 114.6(3)
C36A C35 C38 123(2)
C36A C35 C37 76.5(19)
C38 C35 C37 109.0(7)
C36A C35 C36 28(3)
C38 C35 C36 106.2(14)
C37 C35 C36 102.7(12)
C36A C35 C23 112.5(14)
C38 C35 C23 112.9(4)
C37 C35 C23 118.2(7)
C36 C35 C23 106.6(9)
C36A C35 C37A 106(2)
C38 C35 C37A 94.7(8)
C37 C35 C37A 29.2(6)
C36 C35 C37A 131.8(12)
C23 C35 C37A 104.1(7)
C36A C36 C35 65(4)
C36 C36A C35 88(5)
C36 C36A C37 139(6)
C35 C36A C37 55.3(14)
C37 C37A C35 64(2)
C37A C37 C35 87(2)
C37A C37 C36A 135(3)
C35 C37 C36A 48.2(14)

loop_
_geom_bond_atom_site_label_1
_geom_bond_atom_site_label_2
_geom_bond_distance
O1 C2 1.411(5)
O1 C3 1.420(5)
N1 C34 1.465(5)
N1 C1 1.485(5)
N1 C12 1.491(5)
C1 C2 1.506(6)
C1S O1S 1.428(10)
C1S O2W 1.689(13)
O2 C4 1.414(5)
O2 C5 1.420(5)
N2 C6 1.463(5)
N2 C13 1.463(5)
N2 C7 1.477(5)
O3 C9 1.411(5)
O3 C8 1.426(5)
N3 C20 1.369(5)
N3 C16 1.418(5)
C3 C4 1.501(6)
N4 C27 1.380(5)
N4 C28 1.411(5)
O4 C11 1.394(5)
O4 C10 1.435(5)
O5 C20 1.231(5)
C5 C6 1.492(6)
O6 C27 1.217(5)
C7 C8 1.494(6)
C9 C10 1.518(6)
C11 C12 1.525(6)
C13 C14 1.497(6)
C14 C15 1.394(5)
C14 C19 1.400(6)
C15 C16 1.396(5)
C16 C17 1.394(6)
C17 C18 1.386(5)
C18 C19 1.372(6)
C20 C21 1.504(6)
C21 C26 1.382(6)
C21 C22 1.402(5)
C22 C23 1.396(5)
C23 C24 1.392(6)
C23 C35 1.528(6)
C24 C25 1.394(5)
C25 C26 1.398(5)
C25 C27 1.522(6)
C28 C33 1.391(6)
C28 C29 1.404(5)
C29 C30 1.390(6)
C30 C31 1.368(6)
C30 C34 1.525(6)
C31 C32 1.400(6)
C32 C33 1.387(7)
C35 C36A 1.36(3)
C35 C38 1.494(6)
C35 C37 1.503(15)
C35 C36 1.508(19)
C35 C37A 1.68(2)
C36 C36A 0.70(7)
C36A C37 1.78(4)
C37A C37 0.818(16)
